data_8106535
loop_
_publ_author_name
'Huang, Xu-Wen'
'You, Jin-Zong'
'Ni, Wan-Min'
'Zhang, Yi-Ping'
'Feng, Qi'
'Xu, Wen-Chang'
'Tong, Sheng-Yue'
'Li, Tang-Qi'
'Qi, De-Qiang'

_publ_section_title
;
 Crystal structure of
 2-(1-benzyl-3-phenyl-1H-pyrazol-5-yl)-5-(4-nitrobenzylthio)-1,3,4-oxadiazole,
 C25H19N5O3S
;
_journal_issue 3
_journal_name_full 'Zeitschrift f\"ur Kristallographie - New Crystal Structures'
_journal_page_first 357
_journal_page_last 358
_journal_paper_doi 10.1515/ncrs-2016-0262
_journal_volume 232
_journal_year 2017
_chemical_formula_sum 'C25 H19 N5 O3 S'
_chemical_formula_weight 469.51
_space_group_IT_number 14
_space_group_name_Hall '-P 2ybc'
_space_group_name_H-M_alt 'P 1 21/c 1'
_symmetry_cell_setting monoclinic
_symmetry_space_group_name_H-M 'P 1 21/c 1'
_atom_sites_solution_hydrogens geom
_atom_sites_solution_primary direct
_atom_sites_solution_secondary difmap
_cell_angle_alpha 90.00
_cell_angle_beta 110.818(2)
_cell_angle_gamma 90.00
_cell_formula_units_Z 4
_cell_length_a 16.715(2)
_cell_length_b 11.2677(15)
_cell_length_c 12.6490(17)
_cell_measurement_reflns_used 1997
_cell_measurement_temperature 296(2)
_cell_measurement_theta_max 20.76
_cell_measurement_theta_min 2.23
_cell_volume 2226.8(5)
_computing_cell_refinement 'Bruker SMART'
_computing_data_collection 'Bruker SMART'
_computing_data_reduction 'Bruker SAINT'
_computing_molecular_graphics 'Bruker SHELXTL'
_computing_publication_material 'Bruker SHELXTL'
_computing_structure_refinement 'SHELXL-97 (Sheldrick, 1997)'
_computing_structure_solution 'SHELXS-97 (Sheldrick, 1990)'
_diffrn_ambient_temperature 296(2)
_diffrn_measured_fraction_theta_full 0.999
_diffrn_measured_fraction_theta_max 0.999
_diffrn_measurement_device_type 'CCD area detector'
_diffrn_measurement_method 'phi and omega scans'
_diffrn_radiation_monochromator graphite
_diffrn_radiation_source 'fine-focus sealed tube'
_diffrn_radiation_type MoK\a
_diffrn_radiation_wavelength 0.71073
_diffrn_reflns_av_R_equivalents 0.0387
_diffrn_reflns_av_sigmaI/netI 0.0452
_diffrn_reflns_limit_h_max 20
_diffrn_reflns_limit_h_min -19
_diffrn_reflns_limit_k_max 13
_diffrn_reflns_limit_k_min -12
_diffrn_reflns_limit_l_max 15
_diffrn_reflns_limit_l_min -15
_diffrn_reflns_number 12567
_diffrn_reflns_theta_full 25.50
_diffrn_reflns_theta_max 25.50
_diffrn_reflns_theta_min 2.23
_exptl_absorpt_coefficient_mu 0.184
_exptl_absorpt_correction_type none
_exptl_crystal_colour colourless
_exptl_crystal_density_diffrn 1.401
_exptl_crystal_density_method 'not measured'
_exptl_crystal_description block
_exptl_crystal_F_000 976
_exptl_crystal_size_max 0.20
_exptl_crystal_size_mid 0.12
_exptl_crystal_size_min 0.10
_refine_diff_density_max 0.146
_refine_diff_density_min -0.215
_refine_diff_density_rms 0.035
_refine_ls_extinction_method none
_refine_ls_goodness_of_fit_ref 1.003
_refine_ls_hydrogen_treatment constr
_refine_ls_matrix_type full
_refine_ls_number_parameters 307
_refine_ls_number_reflns 4152
_refine_ls_number_restraints 0
_refine_ls_restrained_S_all 1.003
_refine_ls_R_factor_all 0.0836
_refine_ls_R_factor_gt 0.0424
_refine_ls_shift/su_max 0.001
_refine_ls_shift/su_mean 0.000
_refine_ls_structure_factor_coef Fsqd
_refine_ls_weighting_details 'calc w=1/[\s^2^(Fo^2^)+(0.0370P)^2^+0.3982P] where P=(Fo^2^+2Fc^2^)/3'
_refine_ls_weighting_scheme calc
_refine_ls_wR_factor_gt 0.0864
_refine_ls_wR_factor_ref 0.1037
_reflns_number_gt 2544
_reflns_number_total 4152
_reflns_threshold_expression >2sigma(I)
_cod_data_source_file suppl_ncrs-2016-0262_suppl.cif
_cod_data_source_block bp19a1
_cod_original_cell_volume 2226.7(5)
_cod_original_sg_symbol_H-M P2(1)/c
_cod_database_code 8106535

loop_
_symmetry_equiv_pos_as_xyz
'x, y, z'
'-x, y+1/2, -z+1/2'
'-x, -y, -z'
'x, -y-1/2, z-1/2'

loop_
_atom_site_label
_atom_site_type_symbol
_atom_site_fract_x
_atom_site_fract_y
_atom_site_fract_z
_atom_site_U_iso_or_equiv
_atom_site_adp_type
_atom_site_occupancy
_atom_site_symmetry_multiplicity
_atom_site_calc_flag
_atom_site_refinement_flags
_atom_site_disorder_assembly
_atom_site_disorder_group
C1 C 0.69047(13) 0.81330(19) 0.57214(18) 0.0507(5) Uani 1 1 d . . .
C2 C 0.73757(16) 0.7629(2) 0.67605(19) 0.0640(6) Uani 1 1 d . . .
H2 H 0.7094 0.7284 0.7198 0.077 Uiso 1 1 calc R . .
C3 C 0.82537(17) 0.7639(2) 0.7144(2) 0.0776(8) Uani 1 1 d . . .
H3 H 0.8560 0.7294 0.7838 0.093 Uiso 1 1 calc R . .
C4 C 0.86874(17) 0.8148(3) 0.6522(2) 0.0805(8) Uani 1 1 d . . .
H4 H 0.9283 0.8156 0.6793 0.097 Uiso 1 1 calc R . .
C5 C 0.82338(16) 0.8644(3) 0.5496(2) 0.0774(8) Uani 1 1 d . . .
H5 H 0.8522 0.8988 0.5066 0.093 Uiso 1 1 calc R . .
C6 C 0.73495(14) 0.8636(2) 0.5094(2) 0.0642(6) Uani 1 1 d . . .
H6 H 0.7049 0.8972 0.4394 0.077 Uiso 1 1 calc R . .
C7 C 0.59664(13) 0.81612(18) 0.53056(17) 0.0479(5) Uani 1 1 d . . .
C8 C 0.53994(13) 0.87462(18) 0.43681(16) 0.0474(5) Uani 1 1 d . . .
H8 H 0.5537 0.9203 0.3844 0.057 Uiso 1 1 calc R . .
C9 C 0.45989(13) 0.85112(18) 0.43770(16) 0.0441(5) Uani 1 1 d . . .
C10 C 0.37760(13) 0.88568(18) 0.35780(16) 0.0445(5) Uani 1 1 d . . .
C11 C 0.29425(14) 0.96622(19) 0.20685(17) 0.0503(5) Uani 1 1 d . . .
C12 C 0.40620(15) 0.73272(19) 0.57105(18) 0.0561(6) Uani 1 1 d . . .
H12A H 0.4270 0.6584 0.6097 0.067 Uiso 1 1 calc R . .
H12B H 0.3542 0.7159 0.5074 0.067 Uiso 1 1 calc R . .
C13 C 0.38511(16) 0.81563(19) 0.65103(18) 0.0532(6) Uani 1 1 d . . .
C14 C 0.30147(18) 0.8438(2) 0.6342(2) 0.0721(7) Uani 1 1 d . . .
H14 H 0.2578 0.8136 0.5716 0.087 Uiso 1 1 calc R . .
C15 C 0.2814(2) 0.9165(3) 0.7093(3) 0.0988(11) Uani 1 1 d . . .
H15 H 0.2246 0.9347 0.6972 0.119 Uiso 1 1 calc R . .
C16 C 0.3452(3) 0.9615(3) 0.8011(3) 0.1047(12) Uani 1 1 d . . .
H16 H 0.3317 1.0100 0.8519 0.126 Uiso 1 1 calc R . .
C17 C 0.4290(3) 0.9353(3) 0.8188(2) 0.0948(10) Uani 1 1 d . . .
H17 H 0.4723 0.9669 0.8809 0.114 Uiso 1 1 calc R . .
C18 C 0.44936(18) 0.8619(2) 0.7441(2) 0.0696(7) Uani 1 1 d . . .
H18 H 0.5063 0.8437 0.7567 0.084 Uiso 1 1 calc R . .
C19 C 0.15511(15) 1.0298(2) 0.0300(2) 0.0746(8) Uani 1 1 d . . .
H19A H 0.1343 1.0473 0.0908 0.090 Uiso 1 1 calc R . .
H19B H 0.1306 1.0882 -0.0290 0.090 Uiso 1 1 calc R . .
C20 C 0.12273(14) 0.9093(2) -0.01682(18) 0.0599(6) Uani 1 1 d . . .
C21 C 0.07051(16) 0.8456(3) 0.0251(2) 0.0717(7) Uani 1 1 d . . .
H21 H 0.0583 0.8752 0.0864 0.086 Uiso 1 1 calc R . .
C22 C 0.03604(16) 0.7391(3) -0.0217(2) 0.0731(7) Uani 1 1 d . . .
H22 H 0.0007 0.6967 0.0071 0.088 Uiso 1 1 calc R . .
C23 C 0.05456(14) 0.6962(2) -0.11166(18) 0.0597(6) Uani 1 1 d . . .
C24 C 0.10822(15) 0.7555(3) -0.1537(2) 0.0707(7) Uani 1 1 d . . .
H24 H 0.1214 0.7243 -0.2137 0.085 Uiso 1 1 calc R . .
C25 C 0.14214(15) 0.8615(3) -0.10595(19) 0.0710(7) Uani 1 1 d . . .
H25 H 0.1789 0.9023 -0.1337 0.085 Uiso 1 1 calc R . .
N1 N 0.55387(12) 0.75836(16) 0.58665(14) 0.0540(5) Uani 1 1 d . . .
N2 N 0.47038(11) 0.78019(15) 0.52856(14) 0.0489(4) Uani 1 1 d . . .
N3 N 0.30126(11) 0.86406(17) 0.35354(14) 0.0555(5) Uani 1 1 d . . .
N4 N 0.24527(11) 0.91708(18) 0.25261(15) 0.0594(5) Uani 1 1 d . . .
N5 N 0.01303(14) 0.5867(2) -0.1677(2) 0.0755(6) Uani 1 1 d . . .
O1 O 0.37939(8) 0.95170(12) 0.26730(11) 0.0488(4) Uani 1 1 d . . .
O2 O -0.03015(15) 0.5310(2) -0.12505(17) 0.1072(7) Uani 1 1 d . . .
O3 O 0.02109(13) 0.55763(19) -0.25589(18) 0.1030(7) Uani 1 1 d . . .
S1 S 0.27062(4) 1.04711(6) 0.08351(5) 0.0685(2) Uani 1 1 d . . .

loop_
_atom_site_aniso_label
_atom_site_aniso_U_11
_atom_site_aniso_U_22
_atom_site_aniso_U_33
_atom_site_aniso_U_23
_atom_site_aniso_U_13
_atom_site_aniso_U_12
C1 0.0557(14) 0.0419(13) 0.0544(13) -0.0038(11) 0.0193(11) 0.0009(11)
C2 0.0668(17) 0.0596(16) 0.0625(15) 0.0039(12) 0.0190(13) 0.0029(13)
C3 0.0678(18) 0.079(2) 0.0718(17) 0.0060(15) 0.0078(14) 0.0121(15)
C4 0.0571(16) 0.083(2) 0.093(2) -0.0010(17) 0.0160(15) 0.0062(15)
C5 0.0603(16) 0.083(2) 0.093(2) 0.0063(17) 0.0324(15) -0.0010(15)
C6 0.0591(15) 0.0677(17) 0.0651(15) 0.0079(13) 0.0211(12) 0.0022(13)
C7 0.0580(13) 0.0408(12) 0.0480(12) -0.0001(10) 0.0226(11) -0.0020(11)
C8 0.0584(13) 0.0409(12) 0.0470(12) 0.0011(10) 0.0237(10) -0.0023(11)
C9 0.0558(13) 0.0376(12) 0.0425(11) -0.0024(9) 0.0219(10) -0.0009(10)
C10 0.0568(14) 0.0385(12) 0.0436(11) -0.0015(9) 0.0243(10) -0.0013(11)
C11 0.0539(14) 0.0462(14) 0.0514(13) -0.0026(10) 0.0193(11) 0.0042(11)
C12 0.0686(15) 0.0482(14) 0.0589(14) 0.0048(11) 0.0317(12) -0.0061(12)
C13 0.0776(16) 0.0425(13) 0.0486(13) 0.0090(10) 0.0338(12) -0.0027(13)
C14 0.0866(19) 0.0743(19) 0.0686(16) 0.0141(14) 0.0436(14) 0.0110(15)
C15 0.144(3) 0.090(2) 0.095(2) 0.030(2) 0.083(2) 0.041(2)
C16 0.201(4) 0.0602(19) 0.093(3) 0.0095(18) 0.101(3) 0.014(2)
C17 0.166(3) 0.065(2) 0.0702(19) -0.0080(15) 0.062(2) -0.034(2)
C18 0.0970(19) 0.0615(16) 0.0592(15) 0.0037(13) 0.0386(14) -0.0166(15)
C19 0.0718(17) 0.080(2) 0.0657(16) 0.0148(14) 0.0163(13) 0.0282(15)
C20 0.0539(14) 0.0720(17) 0.0477(13) 0.0068(12) 0.0108(11) 0.0172(13)
C21 0.0697(17) 0.100(2) 0.0500(14) 0.0012(15) 0.0269(13) 0.0107(17)
C22 0.0664(17) 0.101(2) 0.0557(15) 0.0106(15) 0.0271(13) -0.0005(16)
C23 0.0478(13) 0.0779(18) 0.0475(13) 0.0088(13) 0.0096(11) 0.0078(13)
C24 0.0570(15) 0.101(2) 0.0556(14) -0.0094(15) 0.0220(12) -0.0020(15)
C25 0.0627(15) 0.099(2) 0.0549(14) 0.0014(15) 0.0249(12) -0.0058(15)
N1 0.0589(12) 0.0511(11) 0.0527(11) 0.0079(9) 0.0210(9) 0.0032(10)
N2 0.0560(12) 0.0450(11) 0.0506(10) 0.0053(9) 0.0251(9) -0.0015(9)
N3 0.0555(11) 0.0637(13) 0.0509(11) 0.0031(9) 0.0232(9) 0.0007(10)
N4 0.0567(11) 0.0682(14) 0.0554(11) 0.0047(10) 0.0223(10) 0.0040(10)
N5 0.0689(14) 0.0890(18) 0.0610(14) 0.0126(13) 0.0138(12) 0.0005(13)
O1 0.0537(9) 0.0463(9) 0.0480(8) 0.0022(7) 0.0202(7) 0.0004(7)
O2 0.1274(18) 0.1078(17) 0.0886(14) 0.0121(12) 0.0410(13) -0.0290(14)
O3 0.1140(16) 0.1204(18) 0.0798(13) -0.0259(13) 0.0410(12) -0.0234(13)
S1 0.0779(5) 0.0653(4) 0.0596(4) 0.0140(3) 0.0211(3) 0.0056(4)

loop_
_atom_type_symbol
_atom_type_description
_atom_type_scat_dispersion_real
_atom_type_scat_dispersion_imag
_atom_type_scat_source
C C 0.0033 0.0016 'International Tables Vol C Tables 4.2.6.8 and 6.1.1.4'
H H 0.0000 0.0000 'International Tables Vol C Tables 4.2.6.8 and 6.1.1.4'
N N 0.0061 0.0033 'International Tables Vol C Tables 4.2.6.8 and 6.1.1.4'
O O 0.0106 0.0060 'International Tables Vol C Tables 4.2.6.8 and 6.1.1.4'
S S 0.1246 0.1234 'International Tables Vol C Tables 4.2.6.8 and 6.1.1.4'

loop_
_geom_angle_atom_site_label_1
_geom_angle_atom_site_label_2
_geom_angle_atom_site_label_3
_geom_angle
_geom_angle_site_symmetry_1
_geom_angle_site_symmetry_3
C6 C1 C2 118.0(2) . .
C6 C1 C7 120.6(2) . .
C2 C1 C7 121.5(2) . .
C3 C2 C1 120.4(2) . .
C3 C2 H2 119.8 . .
C1 C2 H2 119.8 . .
C4 C3 C2 121.2(2) . .
C4 C3 H3 119.4 . .
C2 C3 H3 119.4 . .
C5 C4 C3 119.2(2) . .
C5 C4 H4 120.4 . .
C3 C4 H4 120.4 . .
C4 C5 C6 120.4(2) . .
C4 C5 H5 119.8 . .
C6 C5 H5 119.8 . .
C5 C6 C1 120.9(2) . .
C5 C6 H6 119.5 . .
C1 C6 H6 119.5 . .
N1 C7 C8 110.53(18) . .
N1 C7 C1 120.19(19) . .
C8 C7 C1 129.27(19) . .
C9 C8 C7 105.84(18) . .
C9 C8 H8 127.1 . .
C7 C8 H8 127.1 . .
N2 C9 C8 106.75(18) . .
N2 C9 C10 123.79(18) . .
C8 C9 C10 129.38(18) . .
N3 C10 O1 112.59(18) . .
N3 C10 C9 131.77(19) . .
O1 C10 C9 115.63(17) . .
N4 C11 O1 113.62(18) . .
N4 C11 S1 131.08(18) . .
O1 C11 S1 115.31(15) . .
N2 C12 C13 113.40(18) . .
N2 C12 H12A 108.9 . .
C13 C12 H12A 108.9 . .
N2 C12 H12B 108.9 . .
C13 C12 H12B 108.9 . .
H12A C12 H12B 107.7 . .
C14 C13 C18 119.0(2) . .
C14 C13 C12 120.4(2) . .
C18 C13 C12 120.6(2) . .
C13 C14 C15 120.8(3) . .
C13 C14 H14 119.6 . .
C15 C14 H14 119.6 . .
C16 C15 C14 119.9(3) . .
C16 C15 H15 120.0 . .
C14 C15 H15 120.0 . .
C15 C16 C17 120.1(3) . .
C15 C16 H16 119.9 . .
C17 C16 H16 119.9 . .
C16 C17 C18 120.2(3) . .
C16 C17 H17 119.9 . .
C18 C17 H17 119.9 . .
C13 C18 C17 120.1(3) . .
C13 C18 H18 120.0 . .
C17 C18 H18 120.0 . .
C20 C19 S1 115.51(17) . .
C20 C19 H19A 108.4 . .
S1 C19 H19A 108.4 . .
C20 C19 H19B 108.4 . .
S1 C19 H19B 108.4 . .
H19A C19 H19B 107.5 . .
C21 C20 C25 118.3(3) . .
C21 C20 C19 120.6(2) . .
C25 C20 C19 121.0(2) . .
C22 C21 C20 121.1(2) . .
C22 C21 H21 119.4 . .
C20 C21 H21 119.4 . .
C23 C22 C21 118.9(2) . .
C23 C22 H22 120.5 . .
C21 C22 H22 120.5 . .
C24 C23 C22 121.6(3) . .
C24 C23 N5 119.0(2) . .
C22 C23 N5 119.3(2) . .
C25 C24 C23 118.8(2) . .
C25 C24 H24 120.6 . .
C23 C24 H24 120.6 . .
C24 C25 C20 121.2(2) . .
C24 C25 H25 119.4 . .
C20 C25 H25 119.4 . .
C7 N1 N2 105.44(16) . .
N1 N2 C9 111.44(16) . .
N1 N2 C12 119.05(17) . .
C9 N2 C12 129.44(18) . .
C10 N3 N4 106.64(17) . .
C11 N4 N3 105.36(17) . .
O3 N5 O2 123.0(3) . .
O3 N5 C23 118.8(2) . .
O2 N5 C23 118.2(2) . .
C11 O1 C10 101.80(15) . .
C11 S1 C19 98.72(11) . .

loop_
_geom_bond_atom_site_label_1
_geom_bond_atom_site_label_2
_geom_bond_distance
_geom_bond_site_symmetry_2
C1 C6 1.387(3) .
C1 C2 1.391(3) .
C1 C7 1.466(3) .
C2 C3 1.372(3) .
C2 H2 0.9300 .
C3 C4 1.371(4) .
C3 H3 0.9300 .
C4 C5 1.368(3) .
C4 H4 0.9300 .
C5 C6 1.382(3) .
C5 H5 0.9300 .
C6 H6 0.9300 .
C7 N1 1.341(2) .
C7 C8 1.393(3) .
C8 C9 1.368(3) .
C8 H8 0.9300 .
C9 N2 1.359(2) .
C9 C10 1.441(3) .
C10 N3 1.281(2) .
C10 O1 1.374(2) .
C11 N4 1.284(3) .
C11 O1 1.365(2) .
C11 S1 1.727(2) .
C12 N2 1.461(2) .
C12 C13 1.508(3) .
C12 H12A 0.9700 .
C12 H12B 0.9700 .
C13 C14 1.374(3) .
C13 C18 1.383(3) .
C14 C15 1.382(4) .
C14 H14 0.9300 .
C15 C16 1.365(5) .
C15 H15 0.9300 .
C16 C17 1.371(4) .
C16 H16 0.9300 .
C17 C18 1.385(4) .
C17 H17 0.9300 .
C18 H18 0.9300 .
C19 C20 1.502(3) .
C19 S1 1.815(3) .
C19 H19A 0.9700 .
C19 H19B 0.9700 .
C20 C21 1.374(3) .
C20 C25 1.388(3) .
C21 C22 1.371(4) .
C21 H21 0.9300 .
C22 C23 1.369(3) .
C22 H22 0.9300 .
C23 C24 1.369(3) .
C23 N5 1.469(3) .
C24 C25 1.367(3) .
C24 H24 0.9300 .
C25 H25 0.9300 .
N1 N2 1.349(2) .
N3 N4 1.419(2) .
N5 O3 1.215(3) .
N5 O2 1.217(3) .

loop_
_geom_torsion_atom_site_label_1
_geom_torsion_atom_site_label_2
_geom_torsion_atom_site_label_3
_geom_torsion_atom_site_label_4
_geom_torsion
_geom_torsion_site_symmetry_1
_geom_torsion_site_symmetry_2
_geom_torsion_site_symmetry_3
_geom_torsion_site_symmetry_4
C6 C1 C2 C3 0.2(3) . . . .
C7 C1 C2 C3 -178.4(2) . . . .
C1 C2 C3 C4 0.4(4) . . . .
C2 C3 C4 C5 -0.6(4) . . . .
C3 C4 C5 C6 0.2(4) . . . .
C4 C5 C6 C1 0.3(4) . . . .
C2 C1 C6 C5 -0.5(3) . . . .
C7 C1 C6 C5 178.1(2) . . . .
C6 C1 C7 N1 174.1(2) . . . .
C2 C1 C7 N1 -7.3(3) . . . .
C6 C1 C7 C8 -7.2(3) . . . .
C2 C1 C7 C8 171.3(2) . . . .
N1 C7 C8 C9 0.4(2) . . . .
C1 C7 C8 C9 -178.3(2) . . . .
C7 C8 C9 N2 -0.6(2) . . . .
C7 C8 C9 C10 -177.34(19) . . . .
N2 C9 C10 N3 2.1(4) . . . .
C8 C9 C10 N3 178.3(2) . . . .
N2 C9 C10 O1 -176.09(17) . . . .
C8 C9 C10 O1 0.1(3) . . . .
N2 C12 C13 C14 128.9(2) . . . .
N2 C12 C13 C18 -52.9(3) . . . .
C18 C13 C14 C15 -0.5(3) . . . .
C12 C13 C14 C15 177.8(2) . . . .
C13 C14 C15 C16 0.3(4) . . . .
C14 C15 C16 C17 0.4(5) . . . .
C15 C16 C17 C18 -0.8(5) . . . .
C14 C13 C18 C17 0.0(3) . . . .
C12 C13 C18 C17 -178.2(2) . . . .
C16 C17 C18 C13 0.6(4) . . . .
S1 C19 C20 C21 123.6(2) . . . .
S1 C19 C20 C25 -58.7(3) . . . .
C25 C20 C21 C22 -2.0(4) . . . .
C19 C20 C21 C22 175.7(2) . . . .
C20 C21 C22 C23 0.2(4) . . . .
C21 C22 C23 C24 1.7(4) . . . .
C21 C22 C23 N5 -175.6(2) . . . .
C22 C23 C24 C25 -1.6(4) . . . .
N5 C23 C24 C25 175.7(2) . . . .
C23 C24 C25 C20 -0.3(4) . . . .
C21 C20 C25 C24 2.1(4) . . . .
C19 C20 C25 C24 -175.6(2) . . . .
C8 C7 N1 N2 0.0(2) . . . .
C1 C7 N1 N2 178.89(17) . . . .
C7 N1 N2 C9 -0.5(2) . . . .
C7 N1 N2 C12 -177.65(17) . . . .
C8 C9 N2 N1 0.7(2) . . . .
C10 C9 N2 N1 177.64(18) . . . .
C8 C9 N2 C12 177.52(19) . . . .
C10 C9 N2 C12 -5.5(3) . . . .
C13 C12 N2 N1 89.8(2) . . . .
C13 C12 N2 C9 -86.8(3) . . . .
O1 C10 N3 N4 0.7(2) . . . .
C9 C10 N3 N4 -177.5(2) . . . .
O1 C11 N4 N3 0.1(2) . . . .
S1 C11 N4 N3 -179.59(17) . . . .
C10 N3 N4 C11 -0.5(2) . . . .
C24 C23 N5 O3 -6.8(3) . . . .
C22 C23 N5 O3 170.6(2) . . . .
C24 C23 N5 O2 175.4(2) . . . .
C22 C23 N5 O2 -7.3(3) . . . .
N4 C11 O1 C10 0.3(2) . . . .
S1 C11 O1 C10 -179.95(14) . . . .
N3 C10 O1 C11 -0.7(2) . . . .
C9 C10 O1 C11 177.91(17) . . . .
N4 C11 S1 C19 -5.3(2) . . . .
O1 C11 S1 C19 174.99(16) . . . .
C20 C19 S1 C11 -73.6(2) . . . .
